data_7200883
loop_
_publ_author_name
'Cai, Yue-Peng'
'Yu, Qiong-Yan'
'Zhou, Zheng-Yuan'
'Hu, Zuo-Jun'
'Fang, Hua-Cai'
'Wang, Ning'
'Zhan, Qing-Guang'
'Chen, Li'
'Su, Cheng-Yong'

_publ_section_title
;
 Metal-directed assembly of two 2-D 4d--4f coordination polymers based
 on elliptical triple-deck cylinders hinged by meso-double helical
 chains
;
_journal_issue 6
_journal_name_full CrystEngComm
_journal_page_first 1006
_journal_paper_doi 10.1039/b823457d
_journal_volume 11
_journal_year 2009
_chemical_formula_moiety 'C48 H52 Ag4 Eu2 N8 O26, 2(N O3), 4(H2 O)'
_chemical_formula_sum 'C48 H60 Ag4 Eu2 N10 O36'
_chemical_formula_weight 2088.48
_chemical_name_systematic
;
?
;
_space_group_IT_number 2
_symmetry_cell_setting triclinic
_symmetry_space_group_name_Hall '-P 1'
_symmetry_space_group_name_H-M 'P -1'
_atom_sites_solution_hydrogens geom
_atom_sites_solution_primary direct
_atom_sites_solution_secondary difmap
_audit_creation_method SHELXL-97
_cell_angle_alpha 97.295(16)
_cell_angle_beta 92.252(15)
_cell_angle_gamma 100.496(10)
_cell_formula_units_Z 1
_cell_length_a 7.5268(8)
_cell_length_b 13.047(3)
_cell_length_c 17.351(4)
_cell_measurement_reflns_used 3258
_cell_measurement_temperature 293(2)
_cell_measurement_theta_max 22.78
_cell_measurement_theta_min 2.13
_cell_volume 1658.4(6)
_computing_cell_refinement 'Bruker SMART'
_computing_data_collection 'Bruker SMART'
_computing_data_reduction 'Bruker SAINT'
_computing_molecular_graphics 'Bruker SHELXTL'
_computing_publication_material 'Bruker SHELXTL'
_computing_structure_refinement 'SHELXL-97 (Sheldrick, 1997)'
_computing_structure_solution 'SHELXS-97 (Sheldrick, 1990)'
_diffrn_ambient_temperature 293(2)
_diffrn_measured_fraction_theta_full 0.993
_diffrn_measured_fraction_theta_max 0.993
_diffrn_measurement_device_type 'CCD area detector'
_diffrn_measurement_method 'phi and omga scan'
_diffrn_radiation_monochromator graphite
_diffrn_radiation_source 'fine-focus sealed tube'
_diffrn_radiation_type MoK\a
_diffrn_radiation_wavelength 0.71073
_diffrn_reflns_av_R_equivalents 0.0234
_diffrn_reflns_av_sigmaI/netI 0.0391
_diffrn_reflns_limit_h_max 1
_diffrn_reflns_limit_h_min -9
_diffrn_reflns_limit_k_max 16
_diffrn_reflns_limit_k_min -16
_diffrn_reflns_limit_l_max 22
_diffrn_reflns_limit_l_min -22
_diffrn_reflns_number 9298
_diffrn_reflns_theta_full 27.52
_diffrn_reflns_theta_max 27.52
_diffrn_reflns_theta_min 1.60
_exptl_absorpt_coefficient_mu 3.126
_exptl_absorpt_correction_T_max 0.6997
_exptl_absorpt_correction_T_min 0.5147
_exptl_absorpt_correction_type multi-scan
_exptl_absorpt_process_details 'SADABS (Sheldrick, 1996)'
_exptl_crystal_colour colorless
_exptl_crystal_density_diffrn 2.093
_exptl_crystal_density_meas 0
_exptl_crystal_density_method 'not measured'
_exptl_crystal_description block
_exptl_crystal_F_000 1020
_exptl_crystal_size_max 0.25
_exptl_crystal_size_mid 0.20
_exptl_crystal_size_min 0.12
_refine_diff_density_max 1.452
_refine_diff_density_min -1.364
_refine_diff_density_rms 0.131
_refine_ls_extinction_method none
_refine_ls_goodness_of_fit_ref 0.975
_refine_ls_hydrogen_treatment mixed
_refine_ls_matrix_type full
_refine_ls_number_parameters 493
_refine_ls_number_reflns 7569
_refine_ls_number_restraints 21
_refine_ls_restrained_S_all 0.974
_refine_ls_R_factor_all 0.0435
_refine_ls_R_factor_gt 0.0337
_refine_ls_shift/su_max 0.003
_refine_ls_shift/su_mean 0.000
_refine_ls_structure_factor_coef Fsqd
_refine_ls_weighting_details 'calc w=1/[\s^2^(Fo^2^)+(0.0584P)^2^+4.4590P] where P=(Fo^2^+2Fc^2^)/3'
_refine_ls_weighting_scheme calc
_refine_ls_wR_factor_gt 0.0900
_refine_ls_wR_factor_ref 0.1039
_reflns_number_gt 6551
_reflns_number_total 7569
_reflns_threshold_expression >2sigma(I)
_cod_data_source_file b823457d.txt
_cod_data_source_block compound_3b
_cod_original_cell_volume 1658.5(5)
_cod_original_sg_symbol_H-M p-1
_cod_database_code 7200883

loop_
_symmetry_equiv_pos_as_xyz
'x, y, z'
'-x, -y, -z'

loop_
_atom_site_label
_atom_site_type_symbol
_atom_site_fract_x
_atom_site_fract_y
_atom_site_fract_z
_atom_site_U_iso_or_equiv
_atom_site_adp_type
_atom_site_occupancy
_atom_site_symmetry_multiplicity
_atom_site_calc_flag
_atom_site_refinement_flags
_atom_site_disorder_assembly
_atom_site_disorder_group
Eu1 Eu 0.87385(3) 0.795961(15) 0.480158(11) 0.02467(7) Uani 1 1 d . . .
Ag1 Ag 1.20819(7) 0.50612(5) 0.03724(3) 0.06045(14) Uani 1 1 d . . .
Ag2 Ag 1.22848(8) 1.05914(4) 0.02509(3) 0.06101(15) Uani 1 1 d . . .
C1 C 0.9227(6) 0.5514(3) 0.3824(3) 0.0323(9) Uani 1 1 d . . .
C2 C 1.0001(6) 0.5402(3) 0.3033(2) 0.0296(9) Uani 1 1 d . . .
C3 C 1.0740(8) 0.6272(4) 0.2691(3) 0.0422(11) Uani 1 1 d . . .
H3 H 1.0832 0.6946 0.2958 0.051 Uiso 1 1 calc R . .
C4 C 1.1332(8) 0.6134(5) 0.1957(3) 0.0483(13) Uani 1 1 d . . .
H4 H 1.1828 0.6729 0.1738 0.058 Uiso 1 1 calc R . .
C5 C 1.0568(8) 0.4356(4) 0.1873(3) 0.0423(11) Uani 1 1 d . . .
H5 H 1.0519 0.3691 0.1595 0.051 Uiso 1 1 calc R . .
C6 C 0.9941(7) 0.4420(4) 0.2613(3) 0.0372(10) Uani 1 1 d . . .
H6 H 0.9486 0.3812 0.2825 0.045 Uiso 1 1 calc R . .
C7 C 1.5418(6) 0.5520(4) -0.2971(3) 0.0340(9) Uani 1 1 d . . .
C8 C 1.4652(6) 0.5417(4) -0.2172(3) 0.0341(9) Uani 1 1 d . . .
C9 C 1.4626(8) 0.6295(5) -0.1638(3) 0.0496(13) Uani 1 1 d . . .
H9 H 1.5090 0.6964 -0.1755 0.059 Uiso 1 1 calc R . .
C10 C 1.3915(9) 0.6173(5) -0.0934(4) 0.0580(16) Uani 1 1 d . . .
H10 H 1.3892 0.6773 -0.0585 0.070 Uiso 1 1 calc R . .
C11 C 1.3248(9) 0.4384(5) -0.1246(4) 0.0546(15) Uani 1 1 d . . .
H11 H 1.2757 0.3723 -0.1120 0.066 Uiso 1 1 calc R . .
C12 C 1.3944(8) 0.4449(4) -0.1965(3) 0.0470(13) Uani 1 1 d . . .
H12 H 1.3934 0.3840 -0.2309 0.056 Uiso 1 1 calc R . .
C13 C 0.9855(6) 0.9958(3) 0.3690(2) 0.0272(8) Uani 1 1 d . . .
C14 C 1.0383(6) 1.0126(3) 0.2879(2) 0.0260(8) Uani 1 1 d . . .
C15 C 1.0933(7) 1.1129(4) 0.2683(3) 0.0373(10) Uani 1 1 d . . .
H15 H 1.0961 1.1721 0.3046 0.045 Uiso 1 1 calc R . .
C16 C 1.1437(8) 1.1225(4) 0.1936(3) 0.0453(12) Uani 1 1 d . . .
H16 H 1.1793 1.1897 0.1802 0.054 Uiso 1 1 calc R . .
C17 C 1.0916(8) 0.9434(4) 0.1591(3) 0.0445(12) Uani 1 1 d . . .
H17 H 1.0926 0.8852 0.1222 0.053 Uiso 1 1 calc R . .
C18 C 1.0369(7) 0.9274(4) 0.2317(3) 0.0365(10) Uani 1 1 d . . .
H18 H 0.9988 0.8594 0.2431 0.044 Uiso 1 1 calc R . .
C19 C 1.5440(6) 1.0541(4) -0.3159(3) 0.0333(9) Uani 1 1 d . . .
C20 C 1.4738(6) 1.0553(4) -0.2344(3) 0.0336(9) Uani 1 1 d . . .
C21 C 1.4734(9) 1.1488(4) -0.1878(3) 0.0505(14) Uani 1 1 d . . .
H21 H 1.5161 1.2124 -0.2059 0.061 Uiso 1 1 calc R . .
C22 C 1.4097(9) 1.1484(5) -0.1141(3) 0.0563(15) Uani 1 1 d . . .
H22 H 1.4114 1.2126 -0.0835 0.068 Uiso 1 1 calc R . .
C23 C 1.3456(9) 0.9694(5) -0.1300(3) 0.0518(14) Uani 1 1 d . . .
H23 H 1.3020 0.9068 -0.1107 0.062 Uiso 1 1 calc R . .
C24 C 1.4064(9) 0.9638(4) -0.2037(3) 0.0485(13) Uani 1 1 d . . .
H24 H 1.4025 0.8985 -0.2331 0.058 Uiso 1 1 calc R . .
N1 N 1.1237(6) 0.5189(4) 0.1537(3) 0.0444(10) Uani 1 1 d . . .
N2 N 1.3247(7) 0.5227(4) -0.0722(3) 0.0497(11) Uani 1 1 d . . .
N3 N 1.1438(7) 1.0395(4) 0.1394(2) 0.0443(10) Uani 1 1 d . . .
N4 N 1.3459(7) 1.0599(4) -0.0849(3) 0.0488(11) Uani 1 1 d . . .
N5 N 1.0139(9) 0.2529(4) 0.0077(3) 0.0537(13) Uani 1 1 d . . .
O1 O 0.8975(6) 0.6410(3) 0.4079(2) 0.0463(9) Uani 1 1 d . . .
O2 O 0.8876(7) 0.4738(3) 0.4152(2) 0.0588(12) Uani 1 1 d . . .
O3 O 1.5468(6) 0.4689(3) -0.3395(2) 0.0490(9) Uani 1 1 d . . .
O4 O 1.5939(6) 0.6433(3) -0.3112(2) 0.0484(9) Uani 1 1 d . . .
O5 O 0.9431(5) 0.9029(2) 0.38188(19) 0.0397(8) Uani 1 1 d . . .
O6 O 0.9875(5) 1.0752(3) 0.41756(19) 0.0400(8) Uani 1 1 d . . .
O7 O 1.5224(6) 0.9681(3) -0.3578(2) 0.0560(11) Uani 1 1 d . . .
O8 O 1.6190(5) 1.1408(3) -0.3329(2) 0.0414(8) Uani 1 1 d . . .
O9 O 0.9228(9) 0.1734(4) 0.0249(3) 0.0919(19) Uani 1 1 d . . .
O10 O 0.9512(12) 0.3137(5) -0.0271(4) 0.111(2) Uani 1 1 d . . .
O11 O 1.1807(9) 0.2730(5) 0.0261(4) 0.0920(18) Uani 1 1 d . . .
O12 O 0.6212(5) 0.7395(3) 0.3821(2) 0.0411(8) Uani 1 1 d D . .
H12A H 0.544(6) 0.776(3) 0.370(4) 0.062 Uiso 1 1 d D . .
H12B H 0.575(7) 0.6740(16) 0.370(4) 0.062 Uiso 1 1 d D . .
O13 O 1.2004(5) 0.8107(3) 0.4615(2) 0.0449(9) Uani 1 1 d D . .
H13A H 1.260(8) 0.831(5) 0.424(3) 0.067 Uiso 1 1 d D . .
H13B H 1.244(8) 0.763(4) 0.480(3) 0.067 Uiso 1 1 d D . .
O14 O 0.6746(5) 0.9272(3) 0.5009(2) 0.0439(8) Uani 1 1 d D . .
H14A H 0.679(9) 0.974(4) 0.471(3) 0.066 Uiso 1 1 d D . .
H14B H 0.605(8) 0.936(5) 0.537(3) 0.066 Uiso 1 1 d D . .
O15 O 0.6369(5) 0.7083(3) 0.5483(2) 0.0454(9) Uani 1 1 d D . .
H15A H 0.542(6) 0.676(5) 0.520(3) 0.068 Uiso 1 1 d D . .
H15B H 0.634(8) 0.683(5) 0.592(2) 0.068 Uiso 1 1 d D . .
O16 O 1.0007(5) 0.7092(3) 0.5782(2) 0.0378(7) Uani 1 1 d D . .
H16A H 1.100(5) 0.737(4) 0.603(3) 0.057 Uiso 1 1 d D . .
H16B H 0.992(8) 0.6418(15) 0.572(4) 0.057 Uiso 1 1 d D . .
O1W O 0.6775(6) 0.2288(3) 0.3410(3) 0.0550(10) Uani 1 1 d D . .
H1WA H 0.614(8) 0.276(4) 0.335(5) 0.082 Uiso 1 1 d D . .
H1WB H 0.608(7) 0.173(3) 0.350(5) 0.082 Uiso 1 1 d D . .
O2W O 0.3177(5) 0.6100(3) 0.4736(2) 0.0445(8) Uani 1 1 d D . .
H2WA H 0.370(8) 0.566(4) 0.445(3) 0.067 Uiso 1 1 d D . .
H2WB H 0.259(8) 0.575(4) 0.507(3) 0.067 Uiso 1 1 d D . .

loop_
_atom_site_aniso_label
_atom_site_aniso_U_11
_atom_site_aniso_U_22
_atom_site_aniso_U_33
_atom_site_aniso_U_23
_atom_site_aniso_U_13
_atom_site_aniso_U_12
Eu1 0.03229(12) 0.02159(11) 0.02248(11) 0.00646(7) 0.01236(8) 0.00666(7)
Ag1 0.0632(3) 0.0896(4) 0.0330(2) 0.0190(2) 0.0210(2) 0.0150(3)
Ag2 0.0751(3) 0.0838(3) 0.0313(2) 0.0202(2) 0.0267(2) 0.0207(3)
C1 0.038(2) 0.029(2) 0.032(2) 0.0036(17) 0.0060(18) 0.0114(18)
C2 0.033(2) 0.031(2) 0.025(2) 0.0054(16) 0.0032(17) 0.0063(17)
C3 0.058(3) 0.031(2) 0.034(2) 0.0040(19) 0.006(2) -0.001(2)
C4 0.054(3) 0.049(3) 0.040(3) 0.019(2) 0.011(2) -0.005(2)
C5 0.059(3) 0.041(3) 0.029(2) 0.0023(19) 0.014(2) 0.014(2)
C6 0.050(3) 0.028(2) 0.034(2) 0.0071(18) 0.013(2) 0.008(2)
C7 0.030(2) 0.044(3) 0.028(2) 0.0112(19) 0.0046(17) 0.0048(19)
C8 0.030(2) 0.042(2) 0.032(2) 0.0110(19) 0.0072(18) 0.0046(18)
C9 0.056(3) 0.047(3) 0.040(3) 0.004(2) 0.013(2) -0.007(2)
C10 0.063(4) 0.063(4) 0.041(3) 0.000(3) 0.018(3) -0.002(3)
C11 0.066(4) 0.054(3) 0.052(3) 0.027(3) 0.026(3) 0.014(3)
C12 0.058(3) 0.045(3) 0.043(3) 0.015(2) 0.020(2) 0.012(2)
C13 0.031(2) 0.030(2) 0.0214(19) 0.0075(15) 0.0053(16) 0.0052(16)
C14 0.032(2) 0.0268(19) 0.0208(19) 0.0081(15) 0.0047(16) 0.0061(16)
C15 0.049(3) 0.029(2) 0.035(2) 0.0095(18) 0.016(2) 0.004(2)
C16 0.062(3) 0.042(3) 0.037(3) 0.020(2) 0.017(2) 0.010(2)
C17 0.065(3) 0.043(3) 0.027(2) 0.003(2) 0.011(2) 0.016(2)
C18 0.053(3) 0.029(2) 0.029(2) 0.0071(17) 0.008(2) 0.010(2)
C19 0.031(2) 0.042(2) 0.030(2) 0.0115(19) 0.0083(18) 0.0097(19)
C20 0.035(2) 0.038(2) 0.030(2) 0.0104(18) 0.0097(18) 0.0057(18)
C21 0.066(4) 0.041(3) 0.045(3) 0.011(2) 0.026(3) 0.004(3)
C22 0.076(4) 0.050(3) 0.043(3) 0.004(2) 0.026(3) 0.008(3)
C23 0.070(4) 0.047(3) 0.042(3) 0.019(2) 0.024(3) 0.007(3)
C24 0.068(4) 0.037(3) 0.040(3) 0.009(2) 0.023(3) 0.005(2)
N1 0.045(2) 0.057(3) 0.034(2) 0.0124(19) 0.0128(19) 0.009(2)
N2 0.051(3) 0.067(3) 0.035(2) 0.018(2) 0.014(2) 0.009(2)
N3 0.056(3) 0.053(3) 0.029(2) 0.0156(18) 0.0159(19) 0.016(2)
N4 0.059(3) 0.059(3) 0.032(2) 0.015(2) 0.021(2) 0.014(2)
N5 0.085(4) 0.043(2) 0.033(2) 0.0030(19) 0.013(2) 0.011(3)
O1 0.061(2) 0.0326(17) 0.046(2) -0.0035(15) 0.0113(18) 0.0164(16)
O2 0.097(3) 0.045(2) 0.047(2) 0.0213(17) 0.043(2) 0.030(2)
O3 0.059(2) 0.046(2) 0.039(2) -0.0002(16) 0.0177(17) 0.0004(17)
O4 0.062(2) 0.047(2) 0.0381(19) 0.0160(16) 0.0159(18) 0.0046(18)
O5 0.063(2) 0.0277(15) 0.0310(17) 0.0114(13) 0.0176(16) 0.0066(15)
O6 0.061(2) 0.0321(16) 0.0250(16) -0.0004(12) 0.0061(15) 0.0069(15)
O7 0.080(3) 0.047(2) 0.038(2) 0.0031(16) 0.028(2) 0.002(2)
O8 0.0451(19) 0.0466(19) 0.0378(18) 0.0193(15) 0.0174(15) 0.0103(16)
O9 0.118(5) 0.073(3) 0.076(4) 0.025(3) 0.023(3) -0.018(3)
O10 0.153(7) 0.087(4) 0.109(5) 0.041(4) -0.003(5) 0.046(4)
O11 0.083(4) 0.089(4) 0.099(5) 0.000(3) 0.012(4) 0.010(3)
O12 0.047(2) 0.0336(17) 0.042(2) 0.0066(15) -0.0033(16) 0.0070(15)
O13 0.042(2) 0.056(2) 0.045(2) 0.0198(17) 0.0203(16) 0.0157(17)
O14 0.057(2) 0.0419(19) 0.042(2) 0.0110(15) 0.0216(17) 0.0256(17)
O15 0.0353(18) 0.067(2) 0.0337(18) 0.0226(17) 0.0088(14) -0.0023(17)
O16 0.0431(19) 0.0324(16) 0.0419(19) 0.0141(14) 0.0071(15) 0.0105(14)
O1W 0.053(2) 0.042(2) 0.068(3) 0.007(2) 0.006(2) 0.0066(18)
O2W 0.043(2) 0.048(2) 0.043(2) 0.0063(16) 0.0185(16) 0.0079(16)

loop_
_atom_type_symbol
_atom_type_description
_atom_type_scat_dispersion_real
_atom_type_scat_dispersion_imag
_atom_type_scat_source
C C 0.0033 0.0016 'International Tables Vol C Tables 4.2.6.8 and 6.1.1.4'
H H 0.0000 0.0000 'International Tables Vol C Tables 4.2.6.8 and 6.1.1.4'
N N 0.0061 0.0033 'International Tables Vol C Tables 4.2.6.8 and 6.1.1.4'
O O 0.0106 0.0060 'International Tables Vol C Tables 4.2.6.8 and 6.1.1.4'
Ag Ag -0.8971 1.1015 'International Tables Vol C Tables 4.2.6.8 and 6.1.1.4'
Eu Eu -0.1578 3.6682 'International Tables Vol C Tables 4.2.6.8 and 6.1.1.4'

loop_
_geom_angle_atom_site_label_1
_geom_angle_atom_site_label_2
_geom_angle_atom_site_label_3
_geom_angle
_geom_angle_site_symmetry_1
_geom_angle_site_symmetry_3
_geom_angle_publ_flag
O1 Eu1 O5 96.63(13) . . ?
O1 Eu1 O6 144.20(14) . 2_776 ?
O5 Eu1 O6 94.99(12) . 2_776 ?
O1 Eu1 O15 90.85(15) . . ?
O5 Eu1 O15 144.95(14) . . ?
O6 Eu1 O15 98.69(13) 2_776 . ?
O1 Eu1 O16 79.51(13) . . ?
O5 Eu1 O16 144.57(13) . . ?
O6 Eu1 O16 71.57(12) 2_776 . ?
O15 Eu1 O16 70.46(13) . . ?
O1 Eu1 O12 69.27(14) . . ?
O5 Eu1 O12 75.04(13) . . ?
O6 Eu1 O12 146.53(13) 2_776 . ?
O15 Eu1 O12 75.81(13) . . ?
O16 Eu1 O12 133.11(12) . . ?
O1 Eu1 O13 75.36(14) . . ?
O5 Eu1 O13 72.68(13) . . ?
O6 Eu1 O13 76.07(14) 2_776 . ?
O15 Eu1 O13 142.03(13) . . ?
O16 Eu1 O13 72.29(12) . . ?
O13 Eu1 O13 128.10(13) . . ?
O1 Eu1 O14 142.83(15) . . ?
O5 Eu1 O14 76.00(12) . . ?
O6 Eu1 O14 72.92(14) 2_776 . ?
O15 Eu1 O14 77.47(14) . . ?
O16 Eu1 O14 126.92(12) . . ?
O12 Eu1 O14 73.66(13) . . ?
O13 Eu1 O14 133.16(13) . . ?
N3 Ag2 N4 169.52(19) . . ?
N1 Ag1 N2 168.9(2) . . ?
N1 Ag1 Ag1 92.29(13) . 2_765 ?
N2 Ag1 Ag1 92.99(14) . 2_765 ?
N2 C10 C9 123.3(6) . . ?
N2 C10 H10 118.4 . . ?
C9 C10 H10 118.4 . . ?
C10 C9 C8 119.5(5) . . ?
C10 C9 H9 120.2 . . ?
C8 C9 H9 120.2 . . ?
C9 C8 C12 117.6(5) . . ?
C9 C8 C7 121.2(4) . . ?
C12 C8 C7 121.2(5) . . ?
C11 C12 C8 119.8(5) . . ?
C11 C12 H12 120.1 . . ?
C8 C12 H12 120.1 . . ?
N2 C11 C12 122.9(5) . . ?
N2 C11 H11 118.5 . . ?
C12 C11 H11 118.5 . . ?
O3 C7 O4 127.6(4) . . ?
O3 C7 C8 116.6(4) . . ?
O4 C7 C8 115.8(4) . . ?
N1 C4 C3 123.5(5) . . ?
N1 C4 H4 118.2 . . ?
C3 C4 H4 118.2 . . ?
C4 C3 C2 119.6(5) . . ?
C4 C3 H3 120.2 . . ?
C2 C3 H3 120.2 . . ?
C6 C2 C3 117.5(4) . . ?
C6 C2 C1 120.9(4) . . ?
C3 C2 C1 121.6(4) . . ?
C5 C6 C2 118.9(4) . . ?
C5 C6 H6 120.5 . . ?
C2 C6 H6 120.5 . . ?
N1 C5 C6 123.6(5) . . ?
N1 C5 H5 118.2 . . ?
C6 C5 H5 118.2 . . ?
O2 C1 O1 125.5(5) . . ?
O2 C1 C2 118.5(4) . . ?
O1 C1 C2 116.0(4) . . ?
N4 C22 C21 122.9(5) . . ?
N4 C22 H22 118.6 . . ?
C21 C22 H22 118.6 . . ?
C20 C21 C22 120.1(5) . . ?
C20 C21 H21 120.0 . . ?
C22 C21 H21 120.0 . . ?
C24 C20 C21 116.6(5) . . ?
C24 C20 C19 122.5(4) . . ?
C21 C20 C19 120.9(4) . . ?
C20 C24 C23 120.2(5) . . ?
C20 C24 H24 119.9 . . ?
C23 C24 H24 119.9 . . ?
N4 C23 C24 123.2(5) . . ?
N4 C23 H23 118.4 . . ?
C24 C23 H23 118.4 . . ?
O8 C19 O7 126.7(4) . . ?
O8 C19 C20 115.9(4) . . ?
O7 C19 C20 117.4(4) . . ?
N3 C16 C15 123.1(5) . . ?
N3 C16 H16 118.5 . . ?
C15 C16 H16 118.5 . . ?
C16 C15 C14 118.4(4) . . ?
C16 C15 H15 120.8 . . ?
C14 C15 H15 120.8 . . ?
C18 C14 C15 118.4(4) . . ?
C18 C14 C13 120.2(4) . . ?
C15 C14 C13 121.4(4) . . ?
C17 C18 C14 119.8(4) . . ?
C17 C18 H18 120.1 . . ?
C14 C18 H18 120.1 . . ?
N3 C17 C18 122.4(5) . . ?
N3 C17 H17 118.8 . . ?
C18 C17 H17 118.8 . . ?
O5 C13 O6 125.3(4) . . ?
O5 C13 C14 116.9(4) . . ?
O6 C13 C14 117.9(4) . . ?
C11 N2 C10 116.9(5) . . ?
C11 N2 Ag1 120.6(4) . . ?
C10 N2 Ag1 122.4(4) . . ?
C5 N1 C4 116.8(4) . . ?
C5 N1 Ag1 122.6(4) . . ?
C4 N1 Ag1 120.6(3) . . ?
C23 N4 C22 117.2(5) . . ?
C23 N4 Ag2 119.8(4) . . ?
C22 N4 Ag2 122.9(4) . . ?
C17 N3 C16 117.9(4) . . ?
C17 N3 Ag2 120.6(4) . . ?
C16 N3 Ag2 121.5(3) . . ?
O10 N5 O9 122.6(8) . . ?
O10 N5 O11 118.2(7) . . ?
O9 N5 O11 119.1(7) . . ?
C1 O1 Eu1 167.3(4) . . ?
C13 O6 Eu1 152.6(3) . 2_776 ?
C13 O5 Eu1 143.9(3) . . ?
Eu1 O13 H13A 129(4) . . ?
Eu1 O13 H13B 112(4) . . ?
H13A O13 H13B 110(3) . . ?
Eu1 O15 H15A 115(4) . . ?
Eu1 O15 H15B 134(4) . . ?
H15A O15 H15B 107(2) . . ?
Eu1 O12 H12A 126(4) . . ?
Eu1 O12 H12B 121(4) . . ?
H12A O12 H12B 109(3) . . ?
Eu1 O16 H16A 121(4) . . ?
Eu1 O16 H16B 121(4) . . ?
H16A O16 H16B 109(2) . . ?
Eu1 O14 H14A 119(4) . . ?
Eu1 O14 H14B 129(4) . . ?
H14A O14 H14B 112(3) . . ?
H1WA O6W H1WB 109(3) . . ?
H2WA O2W H2WB 107(2) . . ?

loop_
_geom_bond_atom_site_label_1
_geom_bond_atom_site_label_2
_geom_bond_distance
_geom_bond_site_symmetry_2
_geom_bond_publ_flag
Eu1 O1 2.278(3) . ?
Eu1 O5 2.351(3) . ?
Eu1 O6 2.349(3) 2_776 ?
Eu1 O15 2.376(3) . ?
Eu1 O16 2.416(3) . ?
Eu1 O12 2.444(4) . ?
Eu1 O13 2.467(4) . ?
Eu1 O14 2.475(3) . ?
Ag2 N3 2.137(4) . ?
Ag2 N4 2.134(4) . ?
Ag1 N1 2.136(4) . ?
Ag1 N2 2.141(4) . ?
Ag1 Ag1 3.3121(11) 2_765 ?
C10 N2 1.346(8) . ?
C10 C9 1.367(8) . ?
C10 H10 0.9300 . ?
C9 C8 1.382(7) . ?
C9 H9 0.9300 . ?
C8 C12 1.376(7) . ?
C8 C7 1.533(6) . ?
C12 C11 1.378(7) . ?
C12 H12 0.9300 . ?
C11 N2 1.334(8) . ?
C11 H11 0.9300 . ?
C7 O3 1.237(6) . ?
C7 O4 1.243(6) . ?
C4 N1 1.338(7) . ?
C4 C3 1.366(7) . ?
C4 H4 0.9300 . ?
C3 C2 1.384(6) . ?
C3 H3 0.9300 . ?
C2 C6 1.383(6) . ?
C2 C1 1.512(6) . ?
C6 C5 1.383(7) . ?
C6 H6 0.9300 . ?
C5 N1 1.326(7) . ?
C5 H5 0.9300 . ?
C1 O2 1.215(6) . ?
C1 O1 1.246(5) . ?
C22 N4 1.336(7) . ?
C22 C21 1.384(8) . ?
C22 H22 0.9300 . ?
C21 C20 1.375(7) . ?
C21 H21 0.9300 . ?
C20 C24 1.388(7) . ?
C20 C19 1.527(6) . ?
C24 C23 1.372(7) . ?
C24 H24 0.9300 . ?
C23 N4 1.330(8) . ?
C23 H23 0.9300 . ?
C19 O8 1.244(6) . ?
C19 O7 1.238(6) . ?
C16 N3 1.341(7) . ?
C16 C15 1.377(7) . ?
C16 H16 0.9300 . ?
C15 C14 1.387(6) . ?
C15 H15 0.9300 . ?
C14 C18 1.379(6) . ?
C14 C13 1.508(5) . ?
C18 C17 1.368(7) . ?
C18 H18 0.9300 . ?
C17 N3 1.335(7) . ?
C17 H17 0.9300 . ?
C13 O5 1.246(5) . ?
C13 O6 1.247(5) . ?
N5 O10 1.205(8) . ?
N5 O9 1.213(7) . ?
N5 O11 1.255(8) . ?
O6 Eu1 2.349(3) 2_776 ?
O13 H13A 0.848(19) . ?
O13 H13B 0.848(19) . ?
O15 H15A 0.86(2) . ?
O15 H15B 0.865(19) . ?
O12 H12A 0.848(19) . ?
O12 H12B 0.858(19) . ?
O16 H16A 0.848(19) . ?
O16 H16B 0.862(19) . ?
O14 H14A 0.839(19) . ?
O14 H14B 0.841(19) . ?
O1W H1WA 0.86(2) . ?
O1W H1WB 0.85(2) . ?
O2W H2WA 0.865(19) . ?
O2W H2WB 0.868(19) . ?

loop_
_geom_torsion_atom_site_label_1
_geom_torsion_atom_site_label_2
_geom_torsion_atom_site_label_3
_geom_torsion_atom_site_label_4
_geom_torsion
_geom_torsion_site_symmetry_1
_geom_torsion_site_symmetry_2
_geom_torsion_site_symmetry_3
_geom_torsion_site_symmetry_4
_geom_torsion_publ_flag
N2 C10 C9 C8 1.0(10) . . . . ?
C10 C9 C8 C12 0.2(9) . . . . ?
C10 C9 C8 C7 179.3(5) . . . . ?
C9 C8 C12 C11 -0.1(8) . . . . ?
C7 C8 C12 C11 -179.3(5) . . . . ?
C8 C12 C11 N2 -1.0(10) . . . . ?
C9 C8 C7 O3 176.5(5) . . . . ?
C12 C8 C7 O3 -4.4(7) . . . . ?
C9 C8 C7 O4 -2.6(7) . . . . ?
C12 C8 C7 O4 176.5(5) . . . . ?
N1 C4 C3 C2 0.2(9) . . . . ?
C4 C3 C2 C6 1.6(8) . . . . ?
C4 C3 C2 C1 -176.4(5) . . . . ?
C3 C2 C6 C5 -1.7(7) . . . . ?
C1 C2 C6 C5 176.2(5) . . . . ?
C2 C6 C5 N1 0.1(9) . . . . ?
C6 C2 C1 O2 14.2(7) . . . . ?
C3 C2 C1 O2 -167.9(5) . . . . ?
C6 C2 C1 O1 -164.6(5) . . . . ?
C3 C2 C1 O1 13.3(7) . . . . ?
N4 C22 C21 C20 -0.3(11) . . . . ?
C22 C21 C20 C24 0.6(9) . . . . ?
C22 C21 C20 C19 -179.8(6) . . . . ?
C21 C20 C24 C23 -0.7(9) . . . . ?
C19 C20 C24 C23 179.8(5) . . . . ?
C20 C24 C23 N4 0.5(10) . . . . ?
C24 C20 C19 O8 -172.2(5) . . . . ?
C21 C20 C19 O8 8.2(7) . . . . ?
C24 C20 C19 O7 7.2(8) . . . . ?
C21 C20 C19 O7 -172.3(5) . . . . ?
N3 C16 C15 C14 -0.7(9) . . . . ?
C16 C15 C14 C18 0.0(7) . . . . ?
C16 C15 C14 C13 178.5(5) . . . . ?
C15 C14 C18 C17 1.0(7) . . . . ?
C13 C14 C18 C17 -177.5(5) . . . . ?
C14 C18 C17 N3 -1.5(9) . . . . ?
C18 C14 C13 O5 0.6(6) . . . . ?
C15 C14 C13 O5 -177.9(5) . . . . ?
C18 C14 C13 O6 -179.5(4) . . . . ?
C15 C14 C13 O6 2.1(7) . . . . ?
C12 C11 N2 C10 2.1(10) . . . . ?
C12 C11 N2 Ag1 178.6(5) . . . . ?
C9 C10 N2 C11 -2.1(10) . . . . ?
C9 C10 N2 Ag1 -178.5(5) . . . . ?
N1 Ag1 N2 C11 159.6(8) . . . . ?
Ag1 Ag1 N2 C11 -82.0(5) 2_765 . . . ?
N1 Ag1 N2 C10 -24.1(13) . . . . ?
Ag1 Ag1 N2 C10 94.3(5) 2_765 . . . ?
C6 C5 N1 C4 1.6(8) . . . . ?
C6 C5 N1 Ag1 -177.1(4) . . . . ?
C3 C4 N1 C5 -1.8(9) . . . . ?
C3 C4 N1 Ag1 177.0(5) . . . . ?
N2 Ag1 N1 C5 -156.8(9) . . . . ?
Ag1 Ag1 N1 C5 84.8(4) 2_765 . . . ?
N2 Ag1 N1 C4 24.5(12) . . . . ?
Ag1 Ag1 N1 C4 -93.9(4) 2_765 . . . ?
C24 C23 N4 C22 -0.2(10) . . . . ?
C24 C23 N4 Ag2 175.1(5) . . . . ?
C21 C22 N4 C23 0.1(10) . . . . ?
C21 C22 N4 Ag2 -175.0(5) . . . . ?
N3 Ag2 N4 C23 55.0(13) . . . . ?
N3 Ag2 N4 C22 -130.0(10) . . . . ?
C18 C17 N3 C16 0.8(9) . . . . ?
C18 C17 N3 Ag2 179.9(4) . . . . ?
C15 C16 N3 C17 0.3(9) . . . . ?
C15 C16 N3 Ag2 -178.8(4) . . . . ?
N4 Ag2 N3 C17 -52.8(13) . . . . ?
N4 Ag2 N3 C16 126.2(10) . . . . ?
O2 C1 O1 Eu1 40(2) . . . . ?
C2 C1 O1 Eu1 -141.0(15) . . . . ?
O5 Eu1 O1 C1 147.0(17) . . . . ?
O6 Eu1 O1 C1 38.8(18) 2_776 . . . ?
O15 Eu1 O1 C1 -67.3(17) . . . . ?
O16 Eu1 O1 C1 2.6(17) . . . . ?
O12 Eu1 O1 C1 -141.8(17) . . . . ?
O13 Eu1 O1 C1 76.9(17) . . . . ?
O14 Eu1 O1 C1 -137.5(16) . . . . ?
O5 C13 O6 Eu1 84.9(8) . . . 2_776 ?
C14 C13 O6 Eu1 -95.0(7) . . . 2_776 ?
O6 C13 O5 Eu1 -8.1(9) . . . . ?
C14 C13 O5 Eu1 171.8(4) . . . . ?
O1 Eu1 O5 C13 -166.5(6) . . . . ?
O6 Eu1 O5 C13 -20.4(6) 2_776 . . . ?
O15 Eu1 O5 C13 92.5(6) . . . . ?
O16 Eu1 O5 C13 -85.2(6) . . . . ?
O12 Eu1 O5 C13 127.1(6) . . . . ?
O13 Eu1 O5 C13 -94.1(6) . . . . ?
O14 Eu1 O5 C13 50.6(6) . . . . ?
